data_7206129
loop_
_publ_author_name
'Grobelny, Pawel'
'Mukherjee, Arijit'
'Desiraju, Gautam R.'

_publ_section_title
;
 Drug-drug co-crystals: Temperature-dependent proton mobility in the
 molecular complex of isoniazid with 4-aminosalicylic acid
;
_journal_issue 13
_journal_name_full CrystEngComm
_journal_page_first 4358
_journal_paper_doi 10.1039/c0ce00842g
_journal_volume 13
_journal_year 2011
_chemical_compound_source 'see text'
_chemical_formula_moiety 'C13 H14 N4 O4, C7 H7 N O3, C6 H7 N3 O'
_chemical_formula_sum 'C26 H28 N8 O8'
_chemical_formula_weight 580.56
_chemical_name_common 'Isoniazid:4-aminosalicylic acid co-crystal'
_chemical_name_systematic ?
_space_group_IT_number 33
_symmetry_cell_setting orthorhombic
_symmetry_Int_Tables_number 33
_symmetry_space_group_name_Hall 'P 2c -2n'
_symmetry_space_group_name_H-M 'P n a 21'
_atom_sites_solution_hydrogens geom
_atom_sites_solution_primary direct
_atom_sites_solution_secondary difmap
_cell_angle_alpha 90
_cell_angle_beta 90
_cell_angle_gamma 90
_cell_formula_units_Z 4
_cell_length_a 21.889(2)
_cell_length_b 16.5223(14)
_cell_length_c 7.2750(6)
_cell_measurement_reflns_used 6706
_cell_measurement_temperature 180(2)
_cell_measurement_theta_max 27.5
_cell_measurement_theta_min 1.9
_cell_volume 2631.1(4)
_computing_publication_material 'PLATON (Spek, 2003)'
_diffrn_ambient_temperature 180(2)
_diffrn_detector CCD
_diffrn_detector_area_resol_mean 13.6612
_diffrn_measured_fraction_theta_full 0.998
_diffrn_measured_fraction_theta_max 0.998
_diffrn_measurement_details
;
scan:
Number of images: 180
Slice: -60.0000 - 120.0000
Image width: 1.0000
Exp time: 16.0000
Rotation axis: Omega
Omega: 0.0000
Chi: 54.0000
Phi: 0.0000
XTD: 49.4338
2theta: 29.5507
scan:
Number of images: 180
Slice: -60.0000 - 120.0000
Image width: 1.0000
Exp time: 16.0000
Rotation axis: Omega
Omega: 0.0000
Chi: 54.0000
Phi: 120.0000
XTD: 49.4338
2theta: 29.5507
scan:
Number of images: 180
Slice: -60.0000 - 120.0000
Image width: 1.0000
Exp time: 16.0000
Rotation axis: Omega
Omega: 0.0000
Chi: 54.0000
Phi: 240.0000
XTD: 49.4338
2theta: 29.5507

;
_diffrn_measurement_device
;
XtaLABmini: Fixed Chi 2 circle
;
_diffrn_measurement_device_type
;
Rigaku Mercury375R (2x2 bin mode)
;
_diffrn_measurement_method 'profile data from \w-scans'
_diffrn_measurement_specimen_support Fiber
_diffrn_orient_matrix_type d*Trek
_diffrn_orient_matrix_UB_11 0.016231
_diffrn_orient_matrix_UB_12 -0.135466
_diffrn_orient_matrix_UB_13 0.016732
_diffrn_orient_matrix_UB_21 0.060034
_diffrn_orient_matrix_UB_22 0.007436
_diffrn_orient_matrix_UB_23 0.001965
_diffrn_orient_matrix_UB_31 -0.002145
_diffrn_orient_matrix_UB_32 0.005341
_diffrn_orient_matrix_UB_33 0.045321
_diffrn_radiation_monochromator 'Graphite Monochromator'
_diffrn_radiation_probe x-ray
_diffrn_radiation_type MoK\a
_diffrn_radiation_wavelength 0.71075
_diffrn_reflns_av_R_equivalents 0.0496
_diffrn_reflns_av_sigmaI/netI 0.0227
_diffrn_reflns_limit_h_max 28
_diffrn_reflns_limit_h_min -28
_diffrn_reflns_limit_k_max 21
_diffrn_reflns_limit_k_min -21
_diffrn_reflns_limit_l_max 9
_diffrn_reflns_limit_l_min -9
_diffrn_reflns_number 27155
_diffrn_reflns_theta_full 27.50
_diffrn_reflns_theta_max 27.50
_diffrn_reflns_theta_min 1.54
_diffrn_source 'Sealed Tube'
_diffrn_source_current 12.0
_diffrn_source_power 0.6
_diffrn_source_voltage 50.0
_exptl_absorpt_coefficient_mu 0.111
_exptl_absorpt_correction_T_max 1.000
_exptl_absorpt_correction_T_min 0.835
_exptl_absorpt_correction_type multi-scan
_exptl_absorpt_process_details 'Jacobson, R. (1998) Private communication'
_exptl_crystal_colour Yellow
_exptl_crystal_density_diffrn 1.466
_exptl_crystal_density_method 'Not Measured'
_exptl_crystal_description Block
_exptl_crystal_F_000 1216
_exptl_crystal_size_max 0.40
_exptl_crystal_size_mid 0.30
_exptl_crystal_size_min 0.15
_refine_diff_density_max 0.222
_refine_diff_density_min -0.194
_refine_diff_density_rms 0.058
_refine_ls_extinction_method none
_refine_ls_goodness_of_fit_ref 1.141
_refine_ls_hydrogen_treatment refall
_refine_ls_matrix_type full
_refine_ls_number_parameters 492
_refine_ls_number_reflns 3254
_refine_ls_number_restraints 1
_refine_ls_restrained_S_all 1.141
_refine_ls_R_factor_all 0.0436
_refine_ls_R_factor_gt 0.0391
_refine_ls_shift/su_max 0.000
_refine_ls_shift/su_mean 0.000
_refine_ls_structure_factor_coef Fsqd
_refine_ls_weighting_details 'calc w=1/[\s^2^(Fo^2^)+(0.0711P)^2^+0.3080P] where P=(Fo^2^+2Fc^2^)/3'
_refine_ls_weighting_scheme calc
_refine_ls_wR_factor_gt 0.1066
_refine_ls_wR_factor_ref 0.1172
_reflns_number_gt 3056
_reflns_number_total 3254
_reflns_threshold_expression >2\s(I)
_cod_data_source_file c0ce00842g.txt
_cod_data_source_block datam5
_cod_depositor_comments
;
The following automatic conversions were performed:

'_symmetry_cell_setting' value 'Orthorhombic' changed to
'orthorhombic' according to
/home/saulius/struct/CIF-dictionaries/cif_core.dic dictionary named
'cif_core.dic' version 2.4.1 from
2010-06-29.

'_exptl_absorpt_correction_type' value 'Multi-scan'
changed to 'multi-scan' according to
/home/saulius/struct/CIF-dictionaries/cif_core.dic dictionary named
'cif_core.dic' version 2.4.1 from 2010-06-29.

Automatic conversion script
Id: cif_fix_values 1715 2011-07-08 13:25:40Z adriana 
;
_cod_database_code 7206129

loop_
_symmetry_equiv_pos_site_id
_symmetry_equiv_pos_as_xyz
1 x,y,z
2 -x,-y,1/2+z
3 1/2-x,1/2+y,1/2+z
4 1/2+x,1/2-y,z

loop_
_atom_site_aniso_label
_atom_site_aniso_U_11
_atom_site_aniso_U_22
_atom_site_aniso_U_33
_atom_site_aniso_U_23
_atom_site_aniso_U_13
_atom_site_aniso_U_12
O2 0.0258(9) 0.0332(9) 0.0668(13) 0.0035(10) -0.0028(10) -0.0072(7)
O6 0.0336(9) 0.0282(9) 0.0630(13) -0.0007(9) -0.0058(10) 0.0069(7)
O7 0.0309(9) 0.0254(8) 0.0658(13) 0.0032(9) -0.0070(10) -0.0024(6)
O8 0.0219(8) 0.0411(10) 0.0579(13) 0.0047(10) -0.0017(9) 0.0037(7)
N4 0.0297(10) 0.0267(10) 0.0397(11) 0.0010(10) -0.0034(10) -0.0032(8)
N5 0.0275(10) 0.0231(9) 0.0508(14) -0.0026(10) -0.0056(10) -0.0031(8)
N6 0.0422(13) 0.0223(10) 0.0591(16) -0.0002(12) -0.0047(13) -0.0033(8)
N8 0.0379(12) 0.0293(10) 0.0516(14) -0.0027(11) -0.0018(12) -0.0101(9)
C7 0.0238(11) 0.0317(12) 0.0377(13) 0.0029(11) 0.0009(10) -0.0042(9)
C8 0.0253(11) 0.0283(13) 0.0314(14) -0.0015(10) 0.0004(10) 0.0004(9)
C9 0.0243(10) 0.0259(10) 0.0286(11) -0.0007(10) -0.0050(9) -0.0036(8)
C10 0.0199(10) 0.0320(12) 0.0353(13) -0.0013(10) -0.0021(10) -0.0018(9)
C11 0.0247(11) 0.0311(11) 0.0389(13) -0.0016(11) -0.0027(10) 0.0014(9)
C12 0.0268(11) 0.0275(11) 0.0335(12) 0.0000(11) -0.0021(10) -0.0019(9)
C20 0.0219(10) 0.0285(11) 0.0313(11) -0.0023(10) 0.0011(9) -0.0004(8)
C21 0.0213(10) 0.0370(12) 0.0316(12) 0.0017(11) 0.0024(9) 0.0022(9)
C22 0.0238(10) 0.0377(13) 0.0327(12) 0.0006(11) 0.0002(10) -0.0078(9)
C23 0.0300(11) 0.0318(12) 0.0283(11) -0.0018(10) 0.0019(10) -0.0075(9)
C24 0.0255(11) 0.0283(12) 0.0347(14) -0.0009(11) -0.0008(10) -0.0014(9)
C25 0.0224(11) 0.0270(11) 0.0338(14) -0.0011(10) -0.0016(10) -0.0010(8)
C26 0.0281(12) 0.0285(12) 0.0374(13) -0.0022(11) 0.0004(10) 0.0023(9)
O3 0.0291(9) 0.0288(9) 0.0719(15) -0.0048(10) -0.0042(10) -0.0047(7)
O4 0.0261(8) 0.0285(8) 0.0674(14) 0.0003(10) -0.0035(10) 0.0004(7)
O5 0.0234(8) 0.0335(9) 0.0536(12) -0.0015(9) -0.0073(9) -0.0061(7)
N7 0.0338(12) 0.0277(10) 0.0580(16) -0.0007(11) -0.0055(12) 0.0001(9)
C13 0.0243(10) 0.0276(11) 0.0312(11) -0.0015(10) 0.0009(10) -0.0029(9)
C14 0.0222(10) 0.0330(12) 0.0287(11) -0.0014(10) 0.0004(9) -0.0053(9)
C15 0.0210(10) 0.0338(13) 0.0323(13) 0.0023(10) -0.0015(10) -0.0016(9)
C16 0.0284(11) 0.0295(11) 0.0305(12) 0.0004(10) 0.0015(10) -0.0007(9)
C17 0.0257(11) 0.0311(12) 0.0342(13) -0.0025(11) -0.0011(10) -0.0056(9)
C18 0.0220(10) 0.0328(12) 0.0289(12) -0.0006(10) -0.0016(10) -0.0024(9)
C19 0.0266(11) 0.0311(12) 0.0391(13) -0.0011(11) -0.0014(11) -0.0015(9)
O1 0.0246(8) 0.0375(10) 0.0658(14) 0.0058(10) 0.0065(10) 0.0044(7)
N1 0.0279(10) 0.0302(10) 0.0394(12) 0.0027(10) 0.0000(9) -0.0006(8)
N2 0.0255(10) 0.0278(10) 0.0675(17) 0.0027(12) 0.0047(12) 0.0018(8)
N3 0.0354(11) 0.0257(11) 0.084(2) 0.0037(14) 0.0020(15) -0.0010(9)
C1 0.0279(11) 0.0335(12) 0.0373(13) 0.0051(11) -0.0009(10) 0.0003(9)
C2 0.0243(11) 0.0344(13) 0.0324(14) 0.0001(11) -0.0008(10) 0.0000(9)
C3 0.0226(10) 0.0315(12) 0.0270(11) 0.0008(10) 0.0028(9) 0.0002(8)
C4 0.0211(10) 0.0389(13) 0.0333(12) 0.0003(11) 0.0011(10) 0.0014(9)
C5 0.0259(12) 0.0334(12) 0.0396(14) -0.0018(12) 0.0006(10) -0.0037(10)
C6 0.0257(11) 0.0298(11) 0.0377(13) 0.0025(12) 0.0050(10) 0.0034(9)

loop_
_atom_site_label
_atom_site_type_symbol
_atom_site_thermal_displace_type
_atom_site_fract_x
_atom_site_fract_y
_atom_site_fract_z
_atom_site_occupancy
_atom_site_U_iso_or_equiv
_atom_site_calc_flag
_atom_site_refinement_flags
O2 O Uani 0.11401(8) 0.10565(11) 0.9164(4) 1.000 0.0419(6) . .
O6 O Uani 0.31681(9) 0.50696(11) 0.9854(4) 1.000 0.0416(6) . .
O7 O Uani 0.22146(8) 0.53769(10) 0.9006(4) 1.000 0.0407(6) . .
O8 O Uani 0.39834(8) 0.61786(13) 0.9901(3) 1.000 0.0403(6) . .
N4 N Uani 0.20113(9) 0.38505(12) 0.9100(4) 1.000 0.0320(6) . .
N5 N Uani 0.21564(10) 0.08100(12) 0.9307(4) 1.000 0.0338(6) . .
N6 N Uani 0.21005(12) -0.00472(13) 0.9286(5) 1.000 0.0412(8) . .
N8 N Uani 0.33218(11) 0.89240(13) 0.9191(4) 1.000 0.0396(7) . .
C7 C Uani 0.24326(11) 0.33388(16) 0.8453(4) 1.000 0.0311(7) . .
C8 C Uani 0.23507(11) 0.25025(15) 0.8474(4) 1.000 0.0283(7) . .
C9 C Uani 0.18110(10) 0.21938(13) 0.9176(4) 1.000 0.0263(6) . .
C10 C Uani 0.13690(10) 0.27273(16) 0.9816(4) 1.000 0.0291(7) . .
C11 C Uani 0.14843(11) 0.35542(16) 0.9766(4) 1.000 0.0316(7) . .
C12 C Uani 0.16706(10) 0.12986(14) 0.9219(4) 1.000 0.0293(7) . .
C20 C Uani 0.29269(10) 0.64403(13) 0.9180(4) 1.000 0.0272(6) . .
C21 C Uani 0.35252(10) 0.67124(15) 0.9541(4) 1.000 0.0300(7) . .
C22 C Uani 0.36552(11) 0.75368(16) 0.9542(4) 1.000 0.0314(7) . .
C23 C Uani 0.32033(11) 0.81076(14) 0.9173(4) 1.000 0.0300(7) . .
C24 C Uani 0.26117(11) 0.78347(15) 0.8718(4) 1.000 0.0295(7) . .
C25 C Uani 0.24850(11) 0.70204(14) 0.8726(4) 1.000 0.0277(7) . .
C26 C Uani 0.27733(11) 0.55742(15) 0.9359(4) 1.000 0.0313(7) . .
O3 O Uani 0.42400(8) 0.00270(10) 0.1152(4) 1.000 0.0433(7) . .
O4 O Uani 0.52110(8) 0.03669(11) 0.1710(4) 1.000 0.0407(6) . .
O5 O Uani 0.34704(8) 0.11690(12) 0.0369(3) 1.000 0.0368(6) . .
N7 N Uani 0.40890(11) 0.38979(14) 0.1440(4) 1.000 0.0398(7) . .
C13 C Uani 0.44912(10) 0.14149(14) 0.1483(4) 1.000 0.0277(6) . .
C14 C Uani 0.39128(10) 0.16963(15) 0.0933(3) 1.000 0.0280(6) . .
C15 C Uani 0.37823(10) 0.25163(15) 0.0916(4) 1.000 0.0290(7) . .
C16 C Uani 0.42213(11) 0.30864(14) 0.1443(4) 1.000 0.0295(7) . .
C17 C Uani 0.47996(11) 0.28078(15) 0.2044(4) 1.000 0.0303(7) . .
C18 C Uani 0.49259(10) 0.19904(15) 0.2054(4) 1.000 0.0279(7) . .
C19 C Uani 0.46364(11) 0.05464(15) 0.1441(4) 1.000 0.0323(7) . .
O1 O Uani 0.37621(8) 0.39943(12) 0.6683(4) 1.000 0.0426(6) . .
N1 N Uani 0.45664(9) 0.11636(13) 0.6592(3) 1.000 0.0325(6) . .
N2 N Uani 0.47754(10) 0.42031(13) 0.6508(4) 1.000 0.0403(7) . .
N3 N Uani 0.47308(12) 0.50606(14) 0.6515(6) 1.000 0.0484(8) . .
C1 C Uani 0.50075(12) 0.16589(16) 0.7195(4) 1.000 0.0329(7) . .
C2 C Uani 0.49499(11) 0.24929(15) 0.7237(4) 1.000 0.0304(7) . .
C3 C Uani 0.44039(10) 0.28314(14) 0.6620(3) 1.000 0.0270(6) . .
C4 C Uani 0.39418(11) 0.23230(17) 0.6015(4) 1.000 0.0311(7) . .
C5 C Uani 0.40395(11) 0.14926(16) 0.6021(4) 1.000 0.0330(7) . .
C6 C Uani 0.42825(11) 0.37307(15) 0.6600(4) 1.000 0.0311(7) . .
H5N H Uiso 0.2534(18) 0.096(2) 0.953(6) 1.000 0.057(11) . .
H6A H Uiso 0.191(2) -0.022(3) 0.817(7) 1.000 0.060(12) . .
H6B H Uiso 0.186(2) -0.023(3) 1.019(7) 1.000 0.060(12) . .
H7 H Uiso 0.2790(12) 0.3547(16) 0.801(4) 1.000 0.024(7) . .
H7O H Uiso 0.210(3) 0.470(3) 0.910(10) 1.000 0.116(19) . .
H8 H Uiso 0.2638(15) 0.220(2) 0.800(5) 1.000 0.038(9) . .
H8A H Uiso 0.3653(19) 0.914(2) 0.969(6) 1.000 0.061(12) . .
H8B H Uiso 0.2974(15) 0.9286(19) 0.910(5) 1.000 0.039(8) . .
H8O H Uiso 0.3757(19) 0.572(2) 0.998(6) 1.000 0.064(12) . .
H10 H Uiso 0.0992(14) 0.255(2) 1.042(5) 1.000 0.039(8) . .
H11 H Uiso 0.1186(14) 0.3949(18) 1.029(5) 1.000 0.032(7) . .
H22 H Uiso 0.4024(17) 0.773(2) 0.985(6) 1.000 0.053(10) . .
H24 H Uiso 0.2287(18) 0.821(2) 0.851(6) 1.000 0.060(12) . .
H25 H Uiso 0.2082(14) 0.6831(18) 0.845(5) 1.000 0.038(8) . .
H4O H Uiso 0.532(2) -0.023(3) 0.161(8) 1.000 0.075(13) . .
H5O H Uiso 0.3622(19) 0.069(2) 0.059(7) 1.000 0.068(12) . .
H7A H Uiso 0.4386(16) 0.423(2) 0.150(6) 1.000 0.050(10) . .
H7B H Uiso 0.375(2) 0.405(2) 0.078(7) 1.000 0.067(13) . .
H15 H Uiso 0.3363(15) 0.2678(19) 0.054(5) 1.000 0.042(9) . .
H17 H Uiso 0.5092(13) 0.3197(17) 0.239(4) 1.000 0.024(7) . .
H18 H Uiso 0.5310(13) 0.1760(17) 0.253(4) 1.000 0.028(7) . .
H1 H Uiso 0.5383(14) 0.1333(19) 0.759(5) 1.000 0.041(9) . .
H2 H Uiso 0.5274(16) 0.284(2) 0.764(5) 1.000 0.049(10) . .
H2N H Uiso 0.5161(17) 0.402(2) 0.642(6) 1.000 0.053(10) . .
H3A H Uiso 0.4447(19) 0.522(3) 0.557(6) 1.000 0.052(10) . .
H3B H Uiso 0.455(3) 0.518(4) 0.767(10) 1.000 0.10(2) . .
H4 H Uiso 0.3557(16) 0.255(2) 0.566(5) 1.000 0.047(10) . .
H5 H Uiso 0.3716(14) 0.1120(18) 0.563(5) 1.000 0.032(7) . .

loop_
_atom_type_symbol
_atom_type_description
_atom_type_scat_dispersion_real
_atom_type_scat_dispersion_imag
_atom_type_scat_source
O O 0.0106 0.0060 'International Tables Vol C Tables 4.2.6.8 and 6.1.1.4'
N N 0.0061 0.0033 'International Tables Vol C Tables 4.2.6.8 and 6.1.1.4'
H H 0.0000 0.0000 'International Tables Vol C Tables 4.2.6.8 and 6.1.1.4'
C C 0.0033 0.0016 'International Tables Vol C Tables 4.2.6.8 and 6.1.1.4'

loop_
_geom_angle_atom_site_label_1
_geom_angle_atom_site_label_2
_geom_angle_atom_site_label_3
_geom_angle
_geom_angle_site_symmetry_1
_geom_angle_site_symmetry_2
_geom_angle_site_symmetry_3
_geom_angle_publ_flag
C26 O7 H7O 116(3) . . . no
C21 O8 H8O 99(3) . . . no
C19 O4 H4O 116(2) . . . no
C14 O5 H5O 105(3) . . . no
C7 N4 C11 119.3(2) . . . yes
N6 N5 C12 122.2(2) . . . yes
C11 N4 H7O 119(3) . . . no
C7 N4 H7O 122(3) . . . no
C12 N5 H5N 126(2) . . . no
N6 N5 H5N 111(2) . . . no
H6A N6 H6B 106(4) . . . no
N5 N6 H6B 112(3) . . . no
N5 N6 H6A 110(3) . . . no
H8A N8 H8B 115(3) . . . no
C23 N8 H8B 117.2(19) . . . no
C23 N8 H8A 124(2) . . . no
C16 N7 H7A 118(2) . . . no
H7A N7 H7B 118(3) . . . no
C16 N7 H7B 116(2) . . . no
C1 N1 C5 118.3(2) . . . yes
N3 N2 C6 121.9(2) . . . yes
C6 N2 H2N 125(2) . . . no
N3 N2 H2N 114(2) . . . no
N2 N3 H3B 104(4) . . . no
N2 N3 H3A 108(3) . . . no
H3A N3 H3B 108(5) . . . no
N4 C7 C8 122.3(2) . . . yes
C7 C8 C9 118.6(2) . . . no
C8 C9 C12 122.8(2) . . . no
C10 C9 C12 118.2(2) . . . no
C8 C9 C10 119.0(2) . . . no
C9 C10 C11 119.2(2) . . . no
N4 C11 C10 121.6(2) . . . yes
O2 C12 N5 123.8(2) . . . yes
O2 C12 C9 120.7(2) . . . yes
N5 C12 C9 115.49(19) . . . yes
C25 C20 C26 121.8(2) . . . no
C21 C20 C26 120.3(2) . . . no
C21 C20 C25 117.9(2) . . . no
O8 C21 C22 118.9(2) . . . yes
O8 C21 C20 120.9(2) . . . yes
C20 C21 C22 120.2(2) . . . no
C21 C22 C23 121.2(2) . . . no
N8 C23 C22 121.9(2) . . . yes
C22 C23 C24 118.7(2) . . . no
N8 C23 C24 119.3(2) . . . yes
C23 C24 C25 119.8(2) . . . no
C20 C25 C24 122.1(2) . . . no
O6 C26 C20 120.9(2) . . . yes
O7 C26 C20 116.3(2) . . . yes
O6 C26 O7 122.8(2) . . . yes
C8 C7 H7 119.2(17) . . . no
N4 C7 H7 118.5(17) . . . no
C7 C8 H8 118(2) . . . no
C9 C8 H8 123(2) . . . no
C11 C10 H10 117(2) . . . no
C9 C10 H10 123(2) . . . no
C10 C11 H11 120.9(18) . . . no
N4 C11 H11 117.5(18) . . . no
C21 C22 H22 122(2) . . . no
C23 C22 H22 117(2) . . . no
C23 C24 H24 121(2) . . . no
C25 C24 H24 119(2) . . . no
C20 C25 H25 117.5(18) . . . no
C24 C25 H25 120.4(18) . . . no
C14 C13 C18 118.0(2) . . . no
C14 C13 C19 120.8(2) . . . no
C18 C13 C19 121.3(2) . . . no
O5 C14 C13 120.9(2) . . . yes
C13 C14 C15 120.8(2) . . . no
O5 C14 C15 118.4(2) . . . yes
C14 C15 C16 121.0(2) . . . no
C15 C16 C17 118.7(2) . . . no
N7 C16 C15 120.8(2) . . . yes
N7 C16 C17 120.5(2) . . . yes
C16 C17 C18 120.0(2) . . . no
C13 C18 C17 121.6(2) . . . no
O3 C19 O4 122.9(2) . . . yes
O4 C19 C13 115.2(2) . . . yes
O3 C19 C13 121.9(2) . . . yes
C16 C15 H15 121.9(18) . . . no
C14 C15 H15 117.1(18) . . . no
C16 C17 H17 117.9(17) . . . no
C18 C17 H17 122.1(17) . . . no
C13 C18 H18 114.8(17) . . . no
C17 C18 H18 123.5(17) . . . no
N1 C1 C2 123.4(2) . . . yes
C1 C2 C3 118.1(2) . . . no
C2 C3 C4 119.0(2) . . . no
C4 C3 C6 117.7(2) . . . no
C2 C3 C6 123.3(2) . . . no
C3 C4 C5 119.0(2) . . . no
N1 C5 C4 122.3(2) . . . yes
O1 C6 C3 121.0(2) . . . yes
N2 C6 C3 115.7(2) . . . yes
O1 C6 N2 123.3(2) . . . yes
N1 C1 H1 110.4(18) . . . no
C2 C1 H1 126.2(18) . . . no
C1 C2 H2 122(2) . . . no
C3 C2 H2 120(2) . . . no
C3 C4 H4 119(2) . . . no
C5 C4 H4 122(2) . . . no
N1 C5 H5 117.2(18) . . . no
C4 C5 H5 120.6(18) . . . no

loop_
_geom_bond_atom_site_label_1
_geom_bond_atom_site_label_2
_geom_bond_distance
_geom_bond_site_symmetry_1
_geom_bond_site_symmetry_2
_geom_bond_publ_flag
O2 C12 1.229(3) . . yes
O6 C26 1.254(3) . . yes
O7 C26 1.291(3) . . yes
O8 C21 1.361(3) . . yes
O7 H7O 1.15(5) . . no
O8 H8O 0.91(4) . . no
O3 C19 1.238(3) . . yes
O4 C19 1.307(3) . . yes
O5 C14 1.366(3) . . yes
O4 H4O 1.02(5) . . no
O5 H5O 0.87(4) . . no
O1 C6 1.221(3) . . yes
N4 C7 1.337(3) . . yes
N4 C11 1.344(3) . . yes
N5 N6 1.422(3) . . yes
N5 C12 1.337(3) . . yes
N8 C23 1.374(3) . . yes
N4 H7O 1.42(5) . . no
N5 H5N 0.88(4) . . no
N6 H6A 0.96(5) . . no
N6 H6B 0.90(5) . . no
N8 H8A 0.89(4) . . no
N8 H8B 0.97(3) . . no
N7 C16 1.372(3) . . yes
N7 H7B 0.92(4) . . no
N7 H7A 0.85(3) . . no
N1 C5 1.341(3) . . yes
N1 C1 1.340(3) . . yes
N2 C6 1.333(3) . . yes
N2 N3 1.420(3) . . yes
N2 H2N 0.90(4) . . no
N3 H3A 0.96(4) . . no
N3 H3B 0.95(7) . . no
C7 C8 1.393(4) . . no
C8 C9 1.384(3) . . no
C9 C10 1.389(3) . . no
C9 C12 1.511(3) . . no
C10 C11 1.390(4) . . no
C20 C25 1.401(3) . . no
C20 C26 1.476(3) . . no
C20 C21 1.409(3) . . no
C21 C22 1.392(4) . . no
C22 C23 1.393(3) . . no
C23 C24 1.411(3) . . no
C24 C25 1.374(3) . . no
C7 H7 0.91(3) . . no
C8 H8 0.87(3) . . no
C10 H10 0.98(3) . . no
C11 H11 1.00(3) . . no
C22 H22 0.90(4) . . no
C24 H24 0.96(4) . . no
C25 H25 0.96(3) . . no
C13 C14 1.407(3) . . no
C13 C19 1.470(3) . . no
C13 C18 1.408(3) . . no
C14 C15 1.385(3) . . no
C15 C16 1.399(3) . . no
C16 C17 1.416(3) . . no
C17 C18 1.379(3) . . no
C15 H15 0.99(3) . . no
C17 H17 0.94(3) . . no
C18 H18 0.99(3) . . no
C1 C2 1.384(4) . . no
C2 C3 1.394(3) . . no
C3 C4 1.387(3) . . no
C3 C6 1.510(3) . . no
C4 C5 1.389(4) . . no
C1 H1 1.02(3) . . no
C2 H2 0.96(4) . . no
C4 H4 0.96(3) . . no
C5 H5 0.98(3) . . no

loop_
_geom_contact_atom_site_label_1
_geom_contact_atom_site_label_2
_geom_contact_distance
_geom_contact_site_symmetry_1
_geom_contact_site_symmetry_2
_geom_contact_publ_flag
O1 N3 2.760(3) . . no
O1 N6 3.019(4) . 3_554 no
O1 O6 3.189(4) . . no
O1 C7 3.362(3) . . no
O2 N6 2.784(3) . . no
O2 N3 3.044(4) . 3_545 no
O2 O8 3.120(4) . 3_544 no
O3 O5 2.593(3) . . no
O3 C1 3.324(3) . 2_654 no
O3 N8 3.065(3) . 1_544 no
O4 N1 2.577(3) . 2_654 no
O4 C1 3.399(3) . 2_654 no
O5 N5 3.037(3) . 1_554 no
O5 O3 2.593(3) . . no
O6 N7 3.024(3) . 1_556 no
O6 O8 2.558(3) . . no
O6 O1 3.189(4) . . no
O8 O2 3.120(4) . 3_555 no
O8 O6 2.558(3) . . no
O8 N2 3.024(3) . 2_665 no
O1 H3B 2.71(7) . . no
O1 H6B 2.16(5) . 3_554 no
O1 H4 2.54(3) . . no
O1 H3A 2.65(5) . . no
O1 H7 2.45(3) . . no
O2 H2 2.85(3) . 4_455 no
O2 H6B 2.75(5) . . no
O2 H3A 2.15(5) . 3_545 no
O2 H6A 2.80(5) . . no
O2 H10 2.65(3) . . no
O3 H8A 2.22(4) . 1_544 no
O3 H1 2.61(3) . 2_654 no
O3 H5O 1.79(4) . . no
O4 H11 2.63(3) . 4_554 no
O4 H18 2.39(3) . . no
O5 H25 2.77(3) . 3_544 no
O5 H5N 2.17(4) . 1_554 no
O6 H6A 2.47(5) . 3_555 no
O6 H8O 1.68(4) . . no
O6 H7B 2.22(4) . 1_556 no
O7 H25 2.45(3) . . no
O7 H5 2.66(3) . 3_555 no
O8 H17 2.92(3) . 2_665 no
O8 H2N 2.20(4) . 2_665 no
O8 H3B 2.63(7) . . no
N1 C19 3.323(3) . 2_655 no
N1 O4 2.577(3) . 2_655 no
N2 O8 3.024(3) . 2_664 no
N3 O1 2.760(3) . . no
N3 O2 3.044(4) . 3_554 no
N3 N7 3.105(3) . 2_665 no
N5 O5 3.037(3) . 1_556 no
N6 O1 3.019(4) . 3_545 no
N6 O2 2.784(3) . . no
N6 N8 3.169(3) . 1_545 no
N7 N3 3.105(3) . 2_664 no
N7 O6 3.024(3) . 1_554 no
N8 O3 3.065(3) . 1_566 no
N8 C11 3.304(4) . 3_554 no
N8 N6 3.169(3) . 1_565 no
N1 H4O 1.56(5) . 2_655 no
N2 H2 2.64(3) . . no
N3 H7A 2.26(3) . 2_665 no
N5 H8 2.70(3) . . no
N6 H8B 2.21(3) . 1_545 no
N7 H6A 2.91(5) . 3_554 no
C1 O3 3.324(3) . 2_655 no
C1 O4 3.399(3) . 2_655 no
C1 C13 3.342(4) . 1_556 no
C1 C18 3.582(4) . 1_556 no
C2 C16 3.587(4) . 1_556 no
C2 C17 3.551(4) . 1_556 no
C3 C16 3.557(4) . 1_556 no
C3 C17 3.440(4) . . no
C3 C15 3.448(4) . 1_556 no
C4 C15 3.597(4) . 1_556 no
C4 C17 3.537(4) . . no
C4 C25 3.575(4) . 3_544 no
C5 C14 3.600(4) . 1_556 no
C5 C13 3.449(4) . . no
C5 C18 3.574(4) . . no
C7 C24 3.545(4) . 3_544 no
C7 C23 3.432(4) . 3_544 no
C7 O1 3.362(3) . . no
C8 C25 3.563(4) . 3_544 no
C8 C24 3.504(4) . 3_544 no
C8 C23 3.502(4) . 3_544 no
C9 C22 3.568(4) . 3_544 no
C9 C21 3.542(4) . 3_544 no
C10 C18 3.584(3) . 4_456 no
C10 C23 3.364(4) . 3_545 no
C10 C22 3.453(4) . 3_545 no
C11 C23 3.360(4) . 3_545 no
C11 N8 3.304(4) . 3_545 no
C12 C21 3.498(4) . 3_544 no
C13 C1 3.342(4) . 1_554 no
C13 C5 3.449(4) . . no
C14 C5 3.600(4) . 1_554 no
C15 C25 3.542(4) . 3_544 no
C15 C4 3.597(4) . 1_554 no
C15 C3 3.448(4) . 1_554 no
C16 C2 3.587(4) . 1_554 no
C16 C3 3.557(4) . 1_554 no
C17 C4 3.537(4) . . no
C17 C3 3.440(4) . . no
C17 C2 3.551(4) . 1_554 no
C18 C10 3.584(3) . 4_554 no
C18 C5 3.574(4) . . no
C18 C1 3.582(4) . 1_554 no
C19 N1 3.323(3) . 2_654 no
C21 C12 3.498(4) . 3_555 no
C21 C9 3.542(4) . 3_555 no
C22 C10 3.453(4) . 3_554 no
C22 C9 3.568(4) . 3_555 no
C23 C11 3.360(4) . 3_554 no
C23 C10 3.364(4) . 3_554 no
C23 C8 3.502(4) . 3_555 no
C23 C7 3.432(4) . 3_555 no
C24 C7 3.545(4) . 3_555 no
C24 C8 3.504(4) . 3_555 no
C25 C4 3.575(4) . 3_555 no
C25 C8 3.563(4) . 3_555 no
C25 C15 3.542(4) . 3_555 no
C1 H4O 2.50(5) . 2_655 no
C1 H22 2.90(4) . 2_664 no
C2 H22 2.86(4) . 2_664 no
C2 H2N 2.63(3) . . no
C4 H25 3.03(3) . 3_544 no
C5 H4O 2.55(5) . 2_655 no
C7 H15 2.77(3) . 1_556 no
C8 H5N 2.69(3) . . no
C8 H15 2.69(3) . 1_556 no
C10 H2 3.02(4) . 4_455 no
C11 H1 2.89(3) . 4_455 no
C14 H25 2.85(3) . 3_544 no
C15 H25 2.87(3) . 3_544 no
C17 H10 2.93(3) . 4_554 no
C18 H10 2.73(3) . 4_554 no
C19 H5O 2.32(4) . . no
C22 H18 2.94(3) . 2_665 no
C22 H10 3.10(4) . 3_554 no
C24 H4 2.96(4) . 3_555 no
C25 H4 2.82(4) . 3_555 no
C26 H8O 2.21(4) . . no
H1 C11 2.89(3) . 4_555 no
H1 H4O 2.49(6) . 2_655 no
H1 O3 2.61(3) . 2_655 no
H2 C10 3.02(4) . 4_555 no
H2 N2 2.64(3) . . no
H2 O2 2.85(3) . 4_555 no
H2 H2N 2.16(5) . . no
H2N H2 2.16(5) . . no
H2N O8 2.20(4) . 2_664 no
H2N C2 2.63(3) . . no
H3A O1 2.65(5) . . no
H3A O2 2.15(5) . 3_554 no
H3B H8O 2.58(8) . . no
H3B O8 2.63(7) . . no
H3B O1 2.71(7) . . no
H4 O1 2.54(3) . . no
H4 C24 2.96(4) . 3_544 no
H4 H25 2.44(5) . 3_544 no
H4 C25 2.82(4) . 3_544 no
H4O H1 2.49(6) . 2_654 no
H4O C5 2.55(5) . 2_654 no
H4O C1 2.50(5) . 2_654 no
H4O N1 1.56(5) . 2_654 no
H5 O7 2.66(3) . 3_544 no
H5N O5 2.17(4) . 1_556 no
H5N H5O 2.54(6) . 1_556 no
H5N C8 2.69(3) . . no
H5N H8 2.34(5) . . no
H5O O3 1.79(4) . . no
H5O H5N 2.54(6) . 1_554 no
H5O C19 2.32(4) . . no
H6A O6 2.47(5) . 3_544 no
H6A O2 2.80(5) . . no
H6A N7 2.91(5) . 3_545 no
H6A H8B 2.56(6) . 1_545 no
H6A H7B 2.56(7) . 3_545 no
H6B O2 2.75(5) . . no
H6B O1 2.16(5) . 3_545 no
H7 O1 2.45(3) . . no
H7A H17 2.39(4) . . no
H7A N3 2.26(3) . 2_664 no
H7B O6 2.22(4) . 1_554 no
H7B H15 2.43(5) . . no
H7B H6A 2.56(7) . 3_554 no
H8 N5 2.70(3) . . no
H8 H5N 2.34(5) . . no
H8 H15 2.56(5) . 1_556 no
H8A O3 2.22(4) . 1_566 no
H8A H22 2.47(5) . . no
H8B H6A 2.56(6) . 1_565 no
H8B N6 2.21(3) . 1_565 no
H8B H24 2.37(5) . . no
H8O O6 1.68(4) . . no
H8O C26 2.21(4) . . no
H8O H3B 2.58(8) . . no
H10 H18 2.43(4) . 4_456 no
H10 C22 3.10(4) . 3_545 no
H10 C18 2.73(3) . 4_456 no
H10 O2 2.65(3) . . no
H10 C17 2.93(3) . 4_456 no
H11 O4 2.63(3) . 4_456 no
H15 H7B 2.43(5) . . no
H15 C8 2.69(3) . 1_554 no
H15 C7 2.77(3) . 1_554 no
H15 H8 2.56(5) . 1_554 no
H17 O8 2.92(3) . 2_664 no
H17 H7A 2.39(4) . . no
H18 H10 2.43(4) . 4_554 no
H18 O4 2.39(3) . . no
H18 H22 2.38(5) . 2_664 no
H18 C22 2.94(3) . 2_664 no
H22 H18 2.38(5) . 2_665 no
H22 C2 2.86(4) . 2_665 no
H22 C1 2.90(4) . 2_665 no
H22 H8A 2.47(5) . . no
H24 H8B 2.37(5) . . no
H25 O5 2.77(3) . 3_555 no
H25 C4 3.03(3) . 3_555 no
H25 C15 2.87(3) . 3_555 no
H25 H4 2.44(5) . 3_555 no
H25 C14 2.85(3) . 3_555 no
H25 O7 2.45(3) . . no

loop_
_geom_hbond_atom_site_label_D
_geom_hbond_atom_site_label_H
_geom_hbond_atom_site_label_A
_geom_hbond_distance_DH
_geom_hbond_distance_HA
_geom_hbond_distance_DA
_geom_hbond_angle_DHA
_geom_hbond_site_symmetry_A
_geom_hbond_publ_flag
N2 H2N O8 0.90(4) 2.20(4) 3.024(3) 152(4) 2_664 yes
N3 H3A O2 0.96(4) 2.15(5) 3.044(4) 154(4) 3_554 yes
O4 H4O N1 1.02(5) 1.56(5) 2.577(3) 174(4) 2_654 yes
N5 H5N O5 0.88(4) 2.17(4) 3.037(3) 171(3) 1_556 yes
O5 H5O O3 0.87(4) 1.79(4) 2.593(3) 152(4) . yes
N6 H6A O6 0.96(5) 2.47(5) 3.283(5) 143(4) 3_544 yes
N6 H6B O1 0.90(5) 2.16(5) 3.019(4) 160(5) 3_545 yes
N7 H7A N3 0.85(3) 2.26(3) 3.105(3) 171(3) 2_664 yes
N7 H7B O6 0.92(4) 2.22(4) 3.024(3) 146(3) 1_554 yes
O7 H7O N4 1.15(5) 1.42(5) 2.562(3) 174(6) . yes
N8 H8A O3 0.89(4) 2.22(4) 3.065(3) 159(3) 1_566 yes
N8 H8B N6 0.97(3) 2.21(3) 3.169(3) 169(3) 1_565 yes
O8 H8O O6 0.91(4) 1.68(4) 2.558(3) 162(4) . yes
C7 H7 O1 0.91(3) 2.45(3) 3.362(3) 175(3) . yes
C18 H18 O4 0.99(3) 2.39(3) 2.765(3) 102.0(19) . yes
C25 H25 O7 0.96(3) 2.45(3) 2.787(3) 100(2) . yes

loop_
_geom_torsion_atom_site_label_1
_geom_torsion_atom_site_label_2
_geom_torsion_atom_site_label_3
_geom_torsion_atom_site_label_4
_geom_torsion
_geom_torsion_site_symmetry_1
_geom_torsion_site_symmetry_2
_geom_torsion_site_symmetry_3
_geom_torsion_site_symmetry_4
_geom_torsion_publ_flag
C11 N4 C7 C8 -1.2(4) . . . . no
C7 N4 C11 C10 0.7(4) . . . . no
N6 N5 C12 O2 2.1(5) . . . . no
N6 N5 C12 C9 -177.5(3) . . . . no
C1 N1 C5 C4 0.8(4) . . . . no
C5 N1 C1 C2 -0.8(4) . . . . no
N3 N2 C6 C3 -178.7(3) . . . . no
N3 N2 C6 O1 0.5(5) . . . . no
N4 C7 C8 C9 0.6(4) . . . . no
C7 C8 C9 C12 178.5(3) . . . . no
C7 C8 C9 C10 0.6(4) . . . . no
C10 C9 C12 N5 -154.5(3) . . . . no
C12 C9 C10 C11 -179.1(3) . . . . no
C8 C9 C12 O2 -151.9(3) . . . . no
C8 C9 C10 C11 -1.2(4) . . . . no
C10 C9 C12 O2 25.9(4) . . . . no
C8 C9 C12 N5 27.7(4) . . . . no
C9 C10 C11 N4 0.5(4) . . . . no
C26 C20 C21 O8 5.8(4) . . . . no
C26 C20 C25 C24 174.0(3) . . . . no
C21 C20 C26 O6 0.9(4) . . . . no
C21 C20 C25 C24 -3.4(4) . . . . no
C25 C20 C26 O6 -176.5(3) . . . . no
C25 C20 C26 O7 2.5(4) . . . . no
C25 C20 C21 C22 3.6(4) . . . . no
C21 C20 C26 O7 179.9(3) . . . . no
C26 C20 C21 C22 -173.9(3) . . . . no
C25 C20 C21 O8 -176.7(3) . . . . no
O8 C21 C22 C23 179.7(3) . . . . no
C20 C21 C22 C23 -0.6(4) . . . . no
C21 C22 C23 C24 -2.6(4) . . . . no
C21 C22 C23 N8 179.2(3) . . . . no
C22 C23 C24 C25 2.9(4) . . . . no
N8 C23 C24 C25 -178.9(3) . . . . no
C23 C24 C25 C20 0.2(4) . . . . no
C18 C13 C14 C15 1.5(4) . . . . no
C19 C13 C18 C17 178.0(3) . . . . no
C19 C13 C14 C15 -177.9(3) . . . . no
C14 C13 C18 C17 -1.4(4) . . . . no
C18 C13 C19 O3 171.4(3) . . . . no
C18 C13 C19 O4 -9.3(4) . . . . no
C19 C13 C14 O5 0.8(4) . . . . no
C14 C13 C19 O4 170.0(3) . . . . no
C18 C13 C14 O5 -179.8(2) . . . . no
C14 C13 C19 O3 -9.3(4) . . . . no
C13 C14 C15 C16 0.0(4) . . . . no
O5 C14 C15 C16 -178.7(2) . . . . no
C14 C15 C16 N7 -179.4(3) . . . . no
C14 C15 C16 C17 -1.7(4) . . . . no
C15 C16 C17 C18 1.7(4) . . . . no
N7 C16 C17 C18 179.5(3) . . . . no
C16 C17 C18 C13 -0.2(4) . . . . no
N1 C1 C2 C3 0.1(4) . . . . no
C1 C2 C3 C4 0.8(4) . . . . no
C1 C2 C3 C6 179.8(2) . . . . no
C2 C3 C6 N2 25.2(4) . . . . no
C4 C3 C6 O1 25.0(4) . . . . no
C4 C3 C6 N2 -155.8(3) . . . . no
C2 C3 C6 O1 -154.1(3) . . . . no
C2 C3 C4 C5 -0.8(4) . . . . no
C6 C3 C4 C5 -179.9(2) . . . . no
C3 C4 C5 N1 0.0(4) . . . . no
